data_2202379
loop_
_publ_author_name
'Yang, Shi-Yao'
'Long, La-Sheng'
'Huang, Rong-Bin'
'Zheng, Lan-Sun'
'Ng, Seik Weng'

_publ_section_title
;
 On the number of uncoordinated water molecules in the open-framework
 coordination compound,
 bis(1,2,4,5-benzenetetracarboxylato)dihydroxytetraaquapentacobalt(II)
 <i>x</i>-hydrate, and the crystal structure of the isomorphous
 decahydrated zinc(II) analog
;
_journal_issue 10
_journal_name_full 'Acta Crystallographica Section E'
_journal_page_first m921
_journal_page_last m923
_journal_paper_doi 10.1107/S1600536803019895
_journal_volume 59
_journal_year 2003
_chemical_formula_iupac '[Zn5 (OH)2 (C10 H2 O8)2 (H2 O)4].10(H2 O)'
_chemical_formula_moiety '[Zn5 (OH)2 (C10 H2 O8)2 (H2 O)4], 10(H2 O)'
_chemical_formula_sum 'C20 H34 O32 Zn5'
_chemical_formula_weight 1113.32
_chemical_name_systematic
;
 Bis(1,2,4,5-benzenetetracarboxylato)dihydroxytetraaquapentazinc(II)
 decahydrate
;
_space_group_IT_number 14
_symmetry_cell_setting monoclinic
_symmetry_space_group_name_Hall '-P 2yn'
_symmetry_space_group_name_H-M 'P 1 21/n 1'
_atom_sites_solution_hydrogens geom
_atom_sites_solution_primary direct
_atom_sites_solution_secondary difmap
_audit_creation_method SHELXL-97
_cell_angle_alpha 90
_cell_angle_beta 94.9930(10)
_cell_angle_gamma 90
_cell_formula_units_Z 2
_cell_length_a 7.4087(3)
_cell_length_b 16.4236(6)
_cell_length_c 14.5347(5)
_cell_measurement_reflns_used 9591
_cell_measurement_temperature 298(2)
_cell_measurement_theta_max 28.3
_cell_measurement_theta_min 2.5
_cell_volume 1761.84(11)
_computing_cell_refinement 'SAINT (Bruker, 2001)'
_computing_data_collection 'SMART (Bruker, 2001)'
_computing_data_reduction 'SAINT (Bruker, 2001)'
_computing_molecular_graphics 'ORTEPII (Johnson, 1976)'
_computing_publication_material 'SHELXL97 (Sheldrick, 1997)'
_computing_structure_refinement 'SHELXL97 (Sheldrick, 1997)'
_diffrn_ambient_temperature 298(2)
_diffrn_measured_fraction_theta_full 1.00
_diffrn_measured_fraction_theta_max 1.00
_diffrn_measurement_device_type 'Bruker APEX CCD area-detector diffractometer'
_diffrn_measurement_method '\f and \w scan'
_diffrn_radiation_monochromator graphite
_diffrn_radiation_source 'fine-focus sealed tube'
_diffrn_radiation_type MoK\a
_diffrn_radiation_wavelength 0.71073
_diffrn_reflns_av_R_equivalents 0.048
_diffrn_reflns_av_sigmaI/netI 0.034
_diffrn_reflns_limit_h_max 8
_diffrn_reflns_limit_h_min -8
_diffrn_reflns_limit_k_max 19
_diffrn_reflns_limit_k_min -19
_diffrn_reflns_limit_l_max 17
_diffrn_reflns_limit_l_min -17
_diffrn_reflns_number 16789
_diffrn_reflns_theta_full 25.0
_diffrn_reflns_theta_max 25.0
_diffrn_reflns_theta_min 1.9
_diffrn_standards_decay_% 0
_diffrn_standards_number 0
_exptl_absorpt_coefficient_mu 3.47
_exptl_absorpt_correction_T_max 0.708
_exptl_absorpt_correction_T_min 0.585
_exptl_absorpt_correction_type multi-scan
_exptl_absorpt_process_details 'SADABS (Sheldrick, 1996)'
_exptl_crystal_colour Colorless
_exptl_crystal_density_diffrn 2.099
_exptl_crystal_density_method 'not measured'
_exptl_crystal_description Parallelepiped
_exptl_crystal_F_000 1120
_exptl_crystal_size_max 0.20
_exptl_crystal_size_mid 0.14
_exptl_crystal_size_min 0.10
_refine_diff_density_max 0.69
_refine_diff_density_min -0.73
_refine_ls_extinction_method none
_refine_ls_goodness_of_fit_ref 1.27
_refine_ls_hydrogen_treatment mixed
_refine_ls_matrix_type full
_refine_ls_number_parameters 259
_refine_ls_number_reflns 3105
_refine_ls_number_restraints 30
_refine_ls_restrained_S_all 1.27
_refine_ls_R_factor_all 0.063
_refine_ls_R_factor_gt 0.062
_refine_ls_shift/su_max 0.001
_refine_ls_shift/su_mean <0.001
_refine_ls_structure_factor_coef Fsqd
_refine_ls_weighting_details 'calc w = 1/[\s^2^(Fo^2^)+(0.0317P)^2^+13.7636P] where P=(Fo^2^+2Fc^2^)/3'
_refine_ls_weighting_scheme calc
_refine_ls_wR_factor_gt 0.129
_refine_ls_wR_factor_ref 0.129
_reflns_number_gt 3079
_reflns_number_total 3105
_reflns_threshold_expression I>2\s(I)
_cod_data_source_file bt6349.cif
_cod_data_source_block I
_cod_depositor_comments
;
The following automatic conversions were performed:
'_symmetry_cell_setting' value 'Monoclinic' changed to 'monoclinic'
according to '/home/saulius/struct/CIF-dictionaries/cif_core.dic'
dictionary named 'cif_core.dic' version 2.4.1 from 2010-06-29.

Automatic conversion script
Id: cif_fix_enum 1527 2010-12-29 10:47:43Z saulius 

The following automatic conversions were performed:

'_symmetry_cell_setting' value 'Monoclinic' changed to 'monoclinic'
according to /home/saulius/struct/CIF-dictionaries/cif_core.dic
dictionary named 'cif_core.dic' version 2.4.1 from
2010-06-29.

'_exptl_absorpt_correction_type' value 'Multi-scan'
changed to 'multi-scan' according to
/home/saulius/struct/CIF-dictionaries/cif_core.dic dictionary named
'cif_core.dic' version 2.4.1 from 2010-06-29.

Automatic conversion script
Id: cif_fix_values 1715 2011-07-08 13:25:40Z adriana 
;
_cod_original_cell_volume 1761.80(10)
_cod_original_sg_symbol_H-M 'P 21/n'
_cod_database_code 2202379
_cod_database_fobs_code 2202379

loop_
_symmetry_equiv_pos_as_xyz
'x, y, z'
'-x+1/2, y+1/2, -z+1/2'
'-x, -y, -z'
'x-1/2, -y-1/2, z-1/2'

loop_
_atom_site_label
_atom_site_fract_x
_atom_site_fract_y
_atom_site_fract_z
_atom_site_U_iso_or_equiv
_atom_site_adp_type
_atom_site_calc_flag
_atom_site_refinement_flags
_atom_site_occupancy
_atom_site_disorder_assembly
_atom_site_disorder_group
_atom_site_type_symbol
Zn1 0.5000 0.5000 0.5000 0.0151(2) Uani d S 1 . . Zn
Zn2 0.22160(10) 0.48192(5) 0.68087(5) 0.0212(2) Uani d . 1 . . Zn
Zn3 0.80870(10) 0.62723(5) 0.52090(5) 0.0206(2) Uani d . 1 . . Zn
O1 0.5300(7) 0.8410(3) 0.9574(3) 0.0320(10) Uani d . 1 . . O
O2 0.4826(7) 0.8947(3) 0.8167(3) 0.0290(10) Uani d . 1 . . O
O3 1.1222(6) 0.8138(3) 0.9397(4) 0.0370(10) Uani d . 1 . . O
O4 0.8962(6) 0.9041(3) 0.9191(3) 0.0250(10) Uani d . 1 . . O
O5 0.9763(6) 0.5870(3) 0.6284(3) 0.0270(10) Uani d . 1 . . O
O6 1.0728(6) 0.5496(3) 0.7671(3) 0.0230(10) Uani d . 1 . . O
O7 0.4217(7) 0.5705(4) 0.7169(4) 0.0400(10) Uani d . 1 . . O
O8 0.5986(6) 0.5843(3) 0.6027(3) 0.0220(10) Uani d . 1 . . O
O9 0.2460(6) 0.4826(3) 0.5465(3) 0.0180(10) Uani d . 1 . . O
O1w 0.8420(10) 0.7587(5) 0.5717(5) 0.073(2) Uani d . 1 . . O
O2w 0.3799(8) 0.4070(3) 0.7644(4) 0.0440(10) Uani d . 1 . . O
O3w 0.7530(10) 0.9253(5) 0.6824(5) 0.076(2) Uani d U 1 . . O
O4w 0.142(2) 0.0994(7) 0.5710(7) 0.119(4) Uani d U 1 . . O
O5w 0.219(2) 0.7697(8) 0.6310(10) 0.144(4) Uani d U 1 . . O
O6w 0.775(2) 0.0433(9) 0.5430(10) 0.159(5) Uani d U 1 . . O
O7w 0.491(2) 0.8410(10) 0.5490(10) 0.192(6) Uani d U 1 . . O
C1 0.6693(8) 0.7803(4) 0.8356(4) 0.0170(10) Uani d . 1 . . C
C2 0.8569(9) 0.7747(4) 0.8524(4) 0.0190(10) Uani d . 1 . . C
C3 0.9465(8) 0.7105(4) 0.8128(4) 0.0200(10) Uani d . 1 . . C
C4 0.8561(8) 0.6545(4) 0.7552(4) 0.0160(10) Uani d . 1 . . C
C5 0.6673(8) 0.6597(4) 0.7401(4) 0.0170(10) Uani d . 1 . . C
C6 0.5770(8) 0.7216(4) 0.7805(4) 0.0190(10) Uani d . 1 . . C
C7 0.5541(8) 0.8457(4) 0.8741(5) 0.0210(10) Uani d . 1 . . C
C8 0.9656(9) 0.8363(4) 0.9080(4) 0.0210(10) Uani d . 1 . . C
C9 0.9719(8) 0.5921(4) 0.7137(4) 0.0190(10) Uani d . 1 . . C
C10 0.5544(9) 0.5993(4) 0.6810(4) 0.0200(10) Uani d . 1 . . C
H9 0.1638 0.5240 0.5180 0.021 Uiso calc R 1 . . H
H1w1 0.7807 0.7975 0.5446 0.050 Uiso d . 1 . . H
H1w2 0.9281 0.7789 0.6069 0.050 Uiso d . 1 . . H
H2w1 0.3648 0.3578 0.7809 0.050 Uiso d . 1 . . H
H2w2 0.3587 0.4387 0.8082 0.050 Uiso d . 1 . . H
H3w1 0.6984 0.9477 0.7250 0.050 Uiso d . 1 . . H
H3w2 0.7742 0.9611 0.6421 0.050 Uiso d . 1 . . H
H4w1 0.2347 0.0756 0.5528 0.050 Uiso d . 1 . . H
H4w2 0.0574 0.0636 0.5744 0.050 Uiso d . 1 . . H
H5w1 0.2518 0.7269 0.6015 0.050 Uiso d . 1 . . H
H5w2 0.2106 0.8089 0.5898 0.050 Uiso d . 1 . . H
H6w1 0.6645 0.0254 0.5282 0.050 Uiso d . 1 . . H
H6w2 0.7988 0.0748 0.4971 0.050 Uiso d . 1 . . H
H7w1 0.5163 0.8767 0.5065 0.050 Uiso d . 1 . . H
H7w2 0.5243 0.8649 0.6015 0.050 Uiso d . 1 . . H
H3 1.0712 0.7054 0.8258 0.024 Uiso calc R 1 . . H
H6 0.4514 0.7244 0.7708 0.023 Uiso calc R 1 . . H

loop_
_atom_site_aniso_label
_atom_site_aniso_U_11
_atom_site_aniso_U_22
_atom_site_aniso_U_33
_atom_site_aniso_U_12
_atom_site_aniso_U_13
_atom_site_aniso_U_23
Zn1 0.0154(5) 0.0132(5) 0.0166(5) -0.0022(4) 0.0015(4) 0.0011(4)
Zn2 0.0205(4) 0.0209(4) 0.0233(4) -0.0041(3) 0.0079(3) -0.0062(3)
Zn3 0.0150(4) 0.0271(4) 0.0196(4) -0.0015(3) 0.0002(3) 0.0045(3)
O1 0.028(3) 0.044(3) 0.024(3) 0.019(2) 0.009(2) -0.003(2)
O2 0.031(3) 0.026(3) 0.032(3) 0.011(2) 0.007(2) 0.001(2)
O3 0.016(3) 0.028(3) 0.063(4) 0.006(2) -0.015(2) -0.024(3)
O4 0.022(2) 0.018(2) 0.034(3) 0.000(2) 0.000(2) -0.013(2)
O5 0.027(3) 0.037(3) 0.017(2) 0.016(2) -0.003(2) -0.005(2)
O6 0.022(2) 0.023(2) 0.024(2) 0.007(2) 0.001(2) -0.002(2)
O7 0.034(3) 0.053(4) 0.033(3) -0.028(3) 0.015(2) -0.020(3)
O8 0.020(2) 0.028(3) 0.017(2) -0.014(2) 0.004(2) -0.008(2)
O9 0.014(2) 0.020(2) 0.019(2) 0.001(2) 0.004(2) 0.000(2)
O1w 0.081(5) 0.068(5) 0.065(5) 0.010(4) -0.014(4) -0.007(4)
O2w 0.041(3) 0.038(3) 0.053(4) 0.004(3) -0.001(3) 0.009(3)
O3w 0.066(4) 0.098(5) 0.067(4) 0.013(4) 0.023(4) 0.016(4)
O4w 0.130(7) 0.123(7) 0.105(6) 0.000(6) 0.006(6) -0.001(6)
O5w 0.129(7) 0.139(8) 0.160(8) 0.007(7) -0.002(7) -0.009(7)
O6w 0.175(9) 0.158(9) 0.147(8) -0.007(7) 0.028(7) 0.018(7)
O7w 0.210(10) 0.190(10) 0.179(9) 0.001(8) 0.015(8) -0.009(8)
C1 0.016(3) 0.019(3) 0.015(3) 0.000(3) 0.001(2) -0.001(3)
C2 0.020(3) 0.017(3) 0.020(3) 0.001(3) 0.002(3) -0.007(3)
C3 0.010(3) 0.021(3) 0.029(4) 0.001(3) 0.000(3) -0.006(3)
C4 0.018(3) 0.014(3) 0.015(3) -0.001(2) 0.005(2) 0.000(2)
C5 0.021(3) 0.014(3) 0.017(3) -0.003(3) 0.004(2) -0.003(2)
C6 0.005(3) 0.027(4) 0.026(3) 0.003(3) 0.001(2) -0.003(3)
C7 0.012(3) 0.023(3) 0.027(4) -0.003(3) 0.003(3) -0.005(3)
C8 0.020(3) 0.023(4) 0.022(3) -0.005(3) 0.009(3) -0.006(3)
C9 0.012(3) 0.018(3) 0.025(3) -0.006(2) -0.001(3) -0.007(3)
C10 0.022(3) 0.014(3) 0.023(3) 0.007(3) 0.001(3) -0.005(3)

loop_
_atom_type_symbol
_atom_type_description
_atom_type_scat_dispersion_real
_atom_type_scat_dispersion_imag
_atom_type_scat_source
C C 0.0033 0.0016 'International Tables Vol C Tables 4.2.6.8 and 6.1.1.4'
H H 0.0000 0.0000 'International Tables Vol C Tables 4.2.6.8 and 6.1.1.4'
O O 0.0106 0.0060 'International Tables Vol C Tables 4.2.6.8 and 6.1.1.4'
Zn Zn 0.2839 1.4301 'International Tables Vol C Tables 4.2.6.8 and 6.1.1.4'

loop_
_geom_angle_atom_site_label_1
_geom_angle_atom_site_label_2
_geom_angle_atom_site_label_3
_geom_angle_site_symmetry_1
_geom_angle_site_symmetry_3
_geom_angle
_geom_angle_publ_flag
O4 Zn1 O4 2_646 4_575 180.0(2) yes
O4 Zn1 O8 2_646 . 90.5(2) yes
O4 Zn1 O8 2_646 3_666 89.5(2) yes
O4 Zn1 O9 2_646 . 90.8(2) yes
O4 Zn1 O9 2_646 3_666 89.3(2) yes
O4 Zn1 O8 4_575 . 89.5(2) no
O4 Zn1 O8 4_575 3_666 90.5(2) no
O4 Zn1 O9 4_575 . 89.3(2) no
O4 Zn1 O9 4_575 3_666 90.8(2) no
O8 Zn1 O8 . 3_666 180.0(2) yes
O8 Zn1 O9 . . 97.3(2) yes
O8 Zn1 O9 . 3_666 82.7(2) yes
O8 Zn1 O9 3_666 . 82.7(2) no
O8 Zn1 O9 3_666 3_666 97.3(2) no
O9 Zn1 O9 . 3_666 180.0 yes
O2 Zn2 O5 2_546 1_455 88.4(2) yes
O2 Zn2 O6 2_546 1_455 86.2(2) yes
O2 Zn2 O7 2_546 . 164.6(2) yes
O2 Zn2 O9 2_546 . 98.6(2) yes
O2 Zn2 O2w 2_546 . 87.5(2) yes
O5 Zn2 O6 1_455 1_455 54.42(16) yes
O5 Zn2 O7 1_455 . 94.2(2) yes
O5 Zn2 O9 1_455 . 80.0(2) yes
O5 Zn2 O2w 1_455 . 160.2(2) yes
O6 Zn2 O7 1_455 . 83.04(19) yes
O6 Zn2 O9 1_455 . 134.1(2) yes
O6 Zn2 O2w 1_455 . 105.9(2) yes
O7 Zn2 O9 . . 96.8(2) yes
O7 Zn2 O2w . . 85.0(2) yes
O9 Zn2 O2w . . 119.8(2) yes
O1 Zn3 O3 4_675 4_575 98.8(2) yes
O1 Zn3 O5 4_675 . 88.2(2) yes
O1 Zn3 O8 4_675 . 171.8(2) yes
O1 Zn3 O9 4_675 3_666 98.2(2) yes
O1 Zn3 O1w 4_675 . 80.5(3) yes
O3 Zn3 O5 4_575 . 165.2(2) yes
O3 Zn3 O8 4_575 . 89.4(2) yes
O3 Zn3 O9 4_575 3_666 92.7(2) yes
O3 Zn3 O1w 4_575 . 77.4(2) yes
O5 Zn3 O8 . . 83.8(2) yes
O5 Zn3 O9 . 3_666 99.3(2) yes
O5 Zn3 O1w . . 91.0(2) yes
O8 Zn3 O9 . 3_666 81.7(2) yes
O8 Zn3 O1w . . 101.1(2) yes
O9 Zn3 O1w 3_666 . 169.5(2) yes
C7 O1 Zn3 . 4_576 128.4(4) no
C7 O2 Zn2 . 2_556 134.4(4) no
C8 O3 Zn3 . 4_676 129.9(4) no
C8 O4 Zn1 . 2_656 128.1(4) no
C9 O5 Zn3 . . 132.8(4) no
C9 O6 Zn2 . 1_655 104.3(4) no
C10 O7 Zn2 . . 136.1(4) no
C10 O8 Zn1 . . 132.6(4) no
C10 O8 Zn3 . . 134.7(4) no
Zn1 O8 Zn3 . . 92.7(2) no
Zn2 O9 Zn1 . . 119.1(2) no
Zn2 O9 Zn3 . 3_666 115.5(2) no
Zn1 O9 Zn3 . 3_666 96.4(2) no
C2 C1 C6 . . 119.1(6) no
C2 C1 C7 . . 124.8(6) no
C6 C1 C7 . . 116.1(5) no
C1 C2 C3 . . 118.8(6) no
C1 C2 C8 . . 122.3(6) no
C3 C2 C8 . . 118.9(6) no
C4 C3 C2 . . 122.1(6) no
C3 C4 C5 . . 118.7(6) no
C3 C4 C9 . . 115.9(5) no
C5 C4 C9 . . 125.4(5) no
C6 C5 C4 . . 119.7(6) no
C6 C5 C10 . . 117.4(5) no
C4 C5 C10 . . 122.9(5) no
C5 C6 C1 . . 121.6(6) no
O1 C7 O2 . . 127.3(6) no
O1 C7 C1 . . 116.8(6) no
O2 C7 C1 . . 115.7(6) no
O4 C8 O3 . . 126.2(6) no
O4 C8 C2 . . 118.0(6) no
O3 C8 C2 . . 115.8(6) no
O5 C9 O6 . . 121.1(6) no
O5 C9 C4 . . 120.9(6) no
O6 C9 C4 . . 117.8(6) no
O8 C10 O7 . . 126.3(6) no
O8 C10 C5 . . 118.3(6) no
O7 C10 C5 . . 115.3(5) no
Zn2 O9 H9 . . 108.3 no
Zn1 O9 H9 . . 108.3 no
Zn3 O9 H9 3_666 . 108.3 no
Zn3 O1w H1w1 . . 121 no
Zn3 O1w H1w2 . . 128 no
H1w1 O1w H1w2 . . 109 no
Zn2 O2w H2w1 . . 131 no
Zn2 O2w H2w2 . . 87 no
H2w1 O2w H2w2 . . 109 no
H3w1 O3w H3w2 . . 109 no
H4w1 O4w H4w2 . . 108 no
H5w1 O5w H5w2 . . 106 no
H6w1 O6w H6w2 . . 106 no
H7w1 O7w H7w2 . . 104 no
C4 C3 H3 . . 119.0 no
C2 C3 H3 . . 119.0 no
C5 C6 H6 . . 119.2 no
C1 C6 H6 . . 119.2 no

loop_
_geom_bond_atom_site_label_1
_geom_bond_atom_site_label_2
_geom_bond_site_symmetry_2
_geom_bond_distance
_geom_bond_publ_flag
Zn1 O4 2_646 2.072(4) yes
Zn1 O4 4_575 2.072(4) no
Zn1 O9 . 2.074(4) yes
Zn1 O9 3_666 2.074(4) no
Zn1 O8 . 2.119(4) yes
Zn1 O8 3_666 2.119(4) no
Zn2 O2 2_546 2.086(5) yes
Zn2 O5 1_455 2.573(5) yes
Zn2 O6 1_455 2.064(4) yes
Zn2 O7 . 2.111(5) yes
Zn2 O9 . 1.977(4) yes
Zn2 O2w . 2.029(6) yes
Zn3 O1 4_675 2.019(5) yes
Zn3 O3 4_575 1.990(5) yes
Zn3 O5 . 2.021(5) yes
Zn3 O8 . 2.158(4) yes
Zn3 O9 3_666 2.076(4) yes
Zn3 O1w . 2.288(8) yes
O1 C7 . 1.241(8) no
O2 C7 . 1.244(8) no
O3 C8 . 1.265(8) no
O4 C8 . 1.244(8) no
O5 C9 . 1.245(8) no
O6 C9 . 1.245(8) no
O7 C10 . 1.246(8) no
O8 C10 . 1.236(8) no
C1 C2 . 1.393(9) no
C1 C6 . 1.394(9) no
C1 C7 . 1.509(9) no
C2 C3 . 1.396(9) no
C2 C8 . 1.487(9) no
C3 C4 . 1.378(9) no
C4 C5 . 1.400(9) no
C4 C9 . 1.496(9) no
C5 C6 . 1.376(9) no
C5 C10 . 1.516(9) no
O9 H9 . 0.98 no
O1w H1w1 . 0.86 no
O1w H1w2 . 0.85 no
O2w H2w1 . 0.85 no
O2w H2w2 . 0.85 no
O3w H3w1 . 0.85 no
O3w H3w2 . 0.86 no
O4w H4w1 . 0.86 no
O4w H4w2 . 0.86 no
O5w H5w1 . 0.87 no
O5w H5w2 . 0.88 no
O6w H6w1 . 0.88 no
O6w H6w2 . 0.87 no
O7w H7w1 . 0.89 no
O7w H7w2 . 0.87 no
C3 H3 . 0.93 no
C6 H6 . 0.93 no

loop_
_geom_hbond_atom_site_label_D
_geom_hbond_atom_site_label_H
_geom_hbond_atom_site_label_A
_geom_hbond_site_symmetry_A
_geom_hbond_distance_DH
_geom_hbond_distance_HA
_geom_hbond_distance_DA
_geom_hbond_angle_DHA
_geom_hbond_publ_flag
O9 H9 O5 1_455 0.98 2.44 2.960(10) 113 yes
O1w H1w2 O5w 1_655 0.85 2.16 2.86(2) 139 yes
O1w H1w1 O7w . 0.86 2.27 2.92(2) 133 yes
O2w H2w1 O5w 2_546 0.85 2.06 2.85(2) 153 yes
O3w H3w1 O2 . 0.85 2.34 2.960(10) 130 yes
O3w H3w2 O6w 1_565 0.86 1.98 2.82(2) 169 yes
O4w H4w1 O6w 3_656 0.86 2.39 2.96(2) 125 yes
O4w H4w2 O6w 1_455 0.86 2.13 2.87(2) 143 yes
O5w H5w2 O7w . 0.88 2.27 2.69(2) 110 yes
O7w H7w1 O6w 3_666 0.89 2.57 2.97(2) 108 yes
O7w H7w2 O3w . 0.87 2.21 2.96(2) 144 yes

loop_
_geom_torsion_atom_site_label_1
_geom_torsion_atom_site_label_2
_geom_torsion_atom_site_label_3
_geom_torsion_atom_site_label_4
_geom_torsion_site_symmetry_1
_geom_torsion_site_symmetry_4
_geom_torsion
_geom_torsion_publ_flag
O3 Zn3 O5 C9 4_575 . 20.0(10) no
O1 Zn3 O5 C9 4_675 . 138.7(6) no
O9 Zn3 O5 C9 3_666 . -123.3(6) no
O8 Zn3 O5 C9 . . -42.8(6) no
O1w Zn3 O5 C9 . . 58.2(6) no
O9 Zn2 O7 C10 . . -20.6(8) no
O2w Zn2 O7 C10 . . 98.9(8) no
O6 Zn2 O7 C10 1_455 . -154.3(8) no
O2 Zn2 O7 C10 2_546 . 159.8(7) no
O5 Zn2 O7 C10 1_455 . -101.0(7) no
O4 Zn1 O8 C10 4_575 . 110.9(6) no
O4 Zn1 O8 C10 2_646 . -69.1(6) no
O9 Zn1 O8 C10 3_666 . -158.3(6) no
O9 Zn1 O8 C10 . . 21.7(6) no
O4 Zn1 O8 Zn3 4_575 . -71.9(2) no
O4 Zn1 O8 Zn3 2_646 . 108.1(2) no
O9 Zn1 O8 Zn3 3_666 . 18.9(2) no
O9 Zn1 O8 Zn3 . . -161.1(2) no
O3 Zn3 O8 C10 4_575 . -109.0(6) no
O5 Zn3 O8 C10 . . 57.8(6) no
O9 Zn3 O8 C10 3_666 . 158.2(6) no
O1w Zn3 O8 C10 . . -32.0(7) no
O3 Zn3 O8 Zn1 4_575 . 73.8(2) no
O5 Zn3 O8 Zn1 . . -119.4(2) no
O9 Zn3 O8 Zn1 3_666 . -19.0(2) no
O1w Zn3 O8 Zn1 . . 150.8(2) no
O2w Zn2 O9 Zn1 . . -52.9(3) no
O6 Zn2 O9 Zn1 1_455 . 122.1(3) no
O2 Zn2 O9 Zn1 2_546 . -144.9(2) no
O7 Zn2 O9 Zn1 . . 35.2(3) no
O5 Zn2 O9 Zn1 1_455 . 128.3(2) no
O2w Zn2 O9 Zn3 . 3_666 61.0(3) no
O6 Zn2 O9 Zn3 1_455 3_666 -124.0(2) no
O2 Zn2 O9 Zn3 2_546 3_666 -31.0(3) no
O7 Zn2 O9 Zn3 . 3_666 149.1(2) no
O5 Zn2 O9 Zn3 1_455 3_666 -117.7(2) no
O4 Zn1 O9 Zn2 4_575 . -125.7(2) no
O4 Zn1 O9 Zn2 2_646 . 54.3(2) no
O8 Zn1 O9 Zn2 . . -36.3(3) no
O8 Zn1 O9 Zn2 3_666 . 143.7(3) no
O4 Zn1 O9 Zn3 4_575 3_666 110.4(2) no
O4 Zn1 O9 Zn3 2_646 3_666 -69.6(2) no
O8 Zn1 O9 Zn3 . 3_666 -160.2(2) no
O8 Zn1 O9 Zn3 3_666 3_666 19.8(2) no
C6 C1 C2 C3 . . 0.3(9) no
C7 C1 C2 C3 . . 179.5(6) no
C6 C1 C2 C8 . . 178.0(6) no
C7 C1 C2 C8 . . -3.0(10) no
C1 C2 C3 C4 . . 2.0(10) no
C8 C2 C3 C4 . . -175.4(6) no
C2 C3 C4 C5 . . -4.0(10) no
C2 C3 C4 C9 . . 176.5(6) no
C3 C4 C5 C6 . . 1.9(9) no
C9 C4 C5 C6 . . -178.1(6) no
C3 C4 C5 C10 . . -177.6(6) no
C9 C4 C5 C10 . . 3.0(10) no
C4 C5 C6 C1 . . 1.0(10) no
C10 C5 C6 C1 . . -179.7(6) no
C2 C1 C6 C5 . . -2.0(10) no
C7 C1 C6 C5 . . 178.8(6) no
Zn3 O1 C7 O2 4_576 . 28.0(10) no
Zn3 O1 C7 C1 4_576 . -146.2(5) no
Zn2 O2 C7 O1 2_556 . -7.0(10) no
Zn2 O2 C7 C1 2_556 . 166.6(4) no
C2 C1 C7 O1 . . -73.7(9) no
C6 C1 C7 O1 . . 105.5(7) no
C2 C1 C7 O2 . . 111.6(7) no
C6 C1 C7 O2 . . -69.1(8) no
Zn1 O4 C8 O3 2_656 . -5.0(10) no
Zn1 O4 C8 C2 2_656 . 174.9(4) no
Zn3 O3 C8 O4 4_676 . 3.0(10) no
Zn3 O3 C8 C2 4_676 . -177.1(5) no
C1 C2 C8 O4 . . -19.0(10) no
C3 C2 C8 O4 . . 158.7(6) no
C1 C2 C8 O3 . . 161.0(6) no
C3 C2 C8 O3 . . -21.3(9) no
Zn3 O5 C9 O6 . . 166.4(5) no
Zn3 O5 C9 C4 . . -18.6(9) no
Zn2 O6 C9 O5 1_655 . 0.5(7) no
Zn2 O6 C9 C4 1_655 . -174.7(4) no
C3 C4 C9 O5 . . -118.8(7) no
C5 C4 C9 O5 . . 61.1(9) no
C3 C4 C9 O6 . . 56.3(8) no
C5 C4 C9 O6 . . -123.7(7) no
Zn1 O8 C10 O7 . . -7.0(10) no
Zn3 O8 C10 O7 . . 176.9(5) no
Zn1 O8 C10 C5 . . 174.6(4) no
Zn3 O8 C10 C5 . . -1.5(9) no
Zn2 O7 C10 O8 . . 6.0(10) no
Zn2 O7 C10 C5 . . -175.7(5) no
C6 C5 C10 O8 . . 129.7(7) no
C4 C5 C10 O8 . . -50.9(9) no
C6 C5 C10 O7 . . -48.9(9) no
C4 C5 C10 O7 . . 130.5(7) no
